data_4003671
loop_
_publ_author_name
'Petrov, Andrey A.'
'Fateev, Sergey A.'
'Khrustalev, Victor N.'
'Li, Yumao'
'Dorovatovskii, Pavel V.'
'Zubavichus, Yan V.'
'Goodilin, Eugene A.'
'Tarasov, Alexey B.'

_publ_section_title
;
 Formamidinium Haloplumbate Intermediates: The Missing Link in a Chain of
 Hybrid Perovskites Crystallization
;
_journal_name_full 'Chemistry of Materials'
_journal_paper_doi 10.1021/acs.chemmater.0c02156
_journal_year 2020
_chemical_absolute_configuration unk
_chemical_formula_moiety 'C2 H6 Br4 O Pb S, 2(C H5 N2)'
_chemical_formula_sum 'C4 H16 Br4 N4 O Pb S'
_chemical_formula_weight 695.07
_space_group_crystal_system orthorhombic
_space_group_IT_number 29
_space_group_name_Hall 'P 2c -2ac'
_space_group_name_H-M_alt 'P c a 21'
_atom_sites_solution_hydrogens geom
_atom_sites_solution_primary difmap
_atom_sites_solution_secondary difmap
_audit_creation_method SHELXL-2013
_cell_angle_alpha 90
_cell_angle_beta 90
_cell_angle_gamma 90
_cell_formula_units_Z 8
_cell_length_a 22.334(5)
_cell_length_b 12.933(3)
_cell_length_c 11.629(2)
_cell_measurement_reflns_used 500
_cell_measurement_temperature 100(2)
_cell_measurement_theta_max 30.5
_cell_measurement_theta_min 3.5
_cell_volume 3359.0(12)
_computing_cell_refinement 'iMosflm (Battye et al., 2011)'
_computing_data_collection 'Marccd (Doyle, 2011)'
_computing_data_reduction iMosflm
_computing_molecular_graphics 'SHELXTL (Sheldrick, 2015)'
_computing_publication_material SHELXTL
_computing_structure_refinement 'SHELXL (Sheldrick, 2015)'
_computing_structure_solution 'SHELXT (Sheldrick, 2015)'
_diffrn_ambient_temperature 100(2)
_diffrn_measured_fraction_theta_full 0.996
_diffrn_measured_fraction_theta_max 0.994
_diffrn_measurement_device_type 'Rayonix SX165 CCD'
_diffrn_measurement_method '/f scan'
_diffrn_radiation_type synchrotron
_diffrn_radiation_wavelength 0.80246
_diffrn_reflns_av_R_equivalents 0.1092
_diffrn_reflns_av_unetI/netI 0.1079
_diffrn_reflns_Laue_measured_fraction_full 0.996
_diffrn_reflns_Laue_measured_fraction_max 0.994
_diffrn_reflns_limit_h_max 28
_diffrn_reflns_limit_h_min -28
_diffrn_reflns_limit_k_max 16
_diffrn_reflns_limit_k_min -16
_diffrn_reflns_limit_l_max 14
_diffrn_reflns_limit_l_min -14
_diffrn_reflns_number 32520
_diffrn_reflns_point_group_measured_fraction_full 0.997
_diffrn_reflns_point_group_measured_fraction_max 0.994
_diffrn_reflns_theta_full 28.782
_diffrn_reflns_theta_max 30.878
_diffrn_reflns_theta_min 3.364
_exptl_absorpt_coefficient_mu 24.819
_exptl_absorpt_correction_T_max 0.600
_exptl_absorpt_correction_T_min 0.120
_exptl_absorpt_correction_type multi-scan
_exptl_absorpt_process_details 'Scala (Evans, 2006)'
_exptl_crystal_colour black
_exptl_crystal_density_diffrn 2.749
_exptl_crystal_description plate
_exptl_crystal_F_000 2512
_exptl_crystal_size_max 0.120
_exptl_crystal_size_mid 0.070
_exptl_crystal_size_min 0.020
_refine_diff_density_max 2.477
_refine_diff_density_min -2.837
_refine_diff_density_rms 0.308
_refine_ls_abs_structure_details
;
 Refined as an inversion twin.
;
_refine_ls_abs_structure_Flack 0.484(18)
_refine_ls_extinction_coef 0.00073(7)
_refine_ls_extinction_expression Fc^*^=kFc[1+0.001xFc^2^\l^3^/sin(2\q)]^-1/4^
_refine_ls_extinction_method SHELXL
_refine_ls_goodness_of_fit_ref 0.821
_refine_ls_hydrogen_treatment constr
_refine_ls_matrix_type full
_refine_ls_number_parameters 277
_refine_ls_number_reflns 7275
_refine_ls_number_restraints 1
_refine_ls_restrained_S_all 0.821
_refine_ls_R_factor_all 0.0616
_refine_ls_R_factor_gt 0.0566
_refine_ls_shift/su_max 0.001
_refine_ls_shift/su_mean 0.000
_refine_ls_structure_factor_coef Fsqd
_refine_ls_weighting_details 'w=1/[\s^2^(Fo^2^)+120P] where P=(Fo^2^+2Fc^2^)/3'
_refine_ls_weighting_scheme calc
_refine_ls_wR_factor_gt 0.1339
_refine_ls_wR_factor_ref 0.1399
_reflns_Friedel_coverage 0.903
_reflns_Friedel_fraction_full 0.998
_reflns_Friedel_fraction_max 0.995
_reflns_number_gt 6655
_reflns_number_total 7275
_reflns_threshold_expression 'I > 2\s(I)'
_cod_data_source_file cm0c02156_si_005.cif
_cod_data_source_block FAPbBr_DMSO
_cod_database_code 4003671
_shelx_space_group_comment
;
The symmetry employed for this shelxl refinement is uniquely defined
by the following loop, which should always be used as a source of
symmetry information in preference to the above space-group names.
They are only intended as comments.
;
_shelx_estimated_absorpt_t_min 0.153
_shelx_estimated_absorpt_t_max 0.634
_shelxl_version_number 2013-4

loop_
_space_group_symop_operation_xyz
'x, y, z'
'-x, -y, z+1/2'
'x+1/2, -y, z'
'-x+1/2, y, z+1/2'

loop_
_atom_site_label
_atom_site_type_symbol
_atom_site_fract_x
_atom_site_fract_y
_atom_site_fract_z
_atom_site_U_iso_or_equiv
_atom_site_adp_type
_atom_site_occupancy
_atom_site_site_symmetry_order
_atom_site_calc_flag
_atom_site_refinement_flags_posn
_atom_site_refinement_flags_adp
_atom_site_refinement_flags_occupancy
_atom_site_disorder_assembly
_atom_site_disorder_group
Pb1 Pb 0.24681(4) 0.97869(6) 0.32021(7) 0.0234(2) Uani 1 1 d . . . . .
Br1 Br 0.24814(9) 1.20892(14) 0.3264(3) 0.0316(5) Uani 1 1 d . . . . .
Br2 Br 0.28325(11) 1.00749(13) 0.0762(2) 0.0269(5) Uani 1 1 d . . . . .
Br3 Br 0.23883(10) 0.74875(14) 0.2980(2) 0.0360(5) Uani 1 1 d . . . . .
Br4 Br 0.11818(9) 0.99087(14) 0.2774(2) 0.0291(5) Uani 1 1 d . . . . .
S1 S 0.4091(2) 1.0524(4) 0.3480(5) 0.0286(10) Uani 1 1 d . . . . .
O1 O 0.3603(7) 0.9752(12) 0.3749(19) 0.039(4) Uani 1 1 d . . . . .
C1 C 0.4421(10) 1.0070(14) 0.217(2) 0.028(5) Uani 1 1 d . . . . .
H1A H 0.4488 0.9323 0.2227 0.042 Uiso 1 1 calc R U . . .
H1B H 0.4804 1.0422 0.2049 0.042 Uiso 1 1 calc R U . . .
H1C H 0.4151 1.0217 0.1529 0.042 Uiso 1 1 calc R U . . .
C2 C 0.4684(11) 1.0228(16) 0.443(2) 0.034(5) Uani 1 1 d . . . . .
H2A H 0.4586 1.0479 0.5205 0.051 Uiso 1 1 calc R U . . .
H2B H 0.5052 1.0563 0.4165 0.051 Uiso 1 1 calc R U . . .
H2C H 0.4744 0.9478 0.4455 0.051 Uiso 1 1 calc R U . . .
Pb2 Pb 0.50193(3) 0.50922(5) 0.78622(7) 0.0224(2) Uani 1 1 d . . . . .
Br5 Br 0.50817(9) 0.27134(12) 0.7893(2) 0.0316(5) Uani 1 1 d . . . . .
Br6 Br 0.46758(10) 0.51715(14) 1.0344(2) 0.0254(5) Uani 1 1 d . . . . .
Br7 Br 0.48876(10) 0.72974(14) 0.7649(2) 0.0318(5) Uani 1 1 d . . . . .
Br8 Br 0.63338(9) 0.54225(17) 0.8352(2) 0.0345(5) Uani 1 1 d . . . . .
S2 S 0.3445(2) 0.4308(3) 0.7691(5) 0.0289(10) Uani 1 1 d . . . . .
O2 O 0.3915(8) 0.5114(11) 0.7416(16) 0.035(4) Uani 1 1 d . . . . .
C3 C 0.3077(12) 0.4754(16) 0.896(3) 0.036(6) Uani 1 1 d . . . . .
H3A H 0.3347 0.4685 0.9620 0.055 Uiso 1 1 calc R U . . .
H3B H 0.2716 0.4341 0.9094 0.055 Uiso 1 1 calc R U . . .
H3C H 0.2966 0.5482 0.8865 0.055 Uiso 1 1 calc R U . . .
C4 C 0.2860(12) 0.457(2) 0.667(2) 0.039(5) Uani 1 1 d . . . . .
H4A H 0.2733 0.5289 0.6733 0.059 Uiso 1 1 calc R U . . .
H4B H 0.2518 0.4111 0.6820 0.059 Uiso 1 1 calc R U . . .
H4C H 0.3009 0.4438 0.5886 0.059 Uiso 1 1 calc R U . . .
N1 N 0.3688(9) 0.8229(13) 0.5534(17) 0.037(5) Uani 1 1 d . . . . .
H1D H 0.3732 0.8223 0.6286 0.045 Uiso 1 1 calc R U . . .
H1E H 0.3634 0.8819 0.5172 0.045 Uiso 1 1 calc R U . . .
N2 N 0.3784(9) 0.6439(13) 0.5439(17) 0.035(4) Uani 1 1 d . . . . .
H2D H 0.3829 0.6402 0.6190 0.042 Uiso 1 1 calc R U . . .
H2E H 0.3792 0.5872 0.5022 0.042 Uiso 1 1 calc R U . . .
C5 C 0.3704(9) 0.7342(15) 0.494(2) 0.031(5) Uani 1 1 d . . . . .
H5 H 0.3656 0.7365 0.4131 0.037 Uiso 1 1 calc R U . . .
N3 N 0.3522(10) 0.6769(16) 0.133(2) 0.045(5) Uani 1 1 d . . . . .
H3D H 0.3818 0.6319 0.1305 0.054 Uiso 1 1 calc R U . . .
H3E H 0.3238 0.6707 0.1847 0.054 Uiso 1 1 calc R U . . .
N4 N 0.3904(10) 0.7677(17) -0.022(2) 0.047(5) Uani 1 1 d . . . . .
H4D H 0.4211 0.7255 -0.0283 0.056 Uiso 1 1 calc R U . . .
H4E H 0.3866 0.8204 -0.0689 0.056 Uiso 1 1 calc R U . . .
C6 C 0.3504(11) 0.7522(15) 0.0589(18) 0.031(5) Uani 1 1 d . . . . .
H6 H 0.3178 0.7992 0.0637 0.037 Uiso 1 1 calc R U . . .
N5 N 0.4204(10) 0.2865(14) 0.5499(17) 0.043(5) Uani 1 1 d . . . . .
H5A H 0.4135 0.3091 0.4797 0.051 Uiso 1 1 calc R U . . .
H5B H 0.4528 0.3066 0.5869 0.051 Uiso 1 1 calc R U . . .
N6 N 0.3358(10) 0.1878(15) 0.5603(19) 0.048(6) Uani 1 1 d . . . . .
H6A H 0.3231 0.2036 0.4908 0.058 Uiso 1 1 calc R U . . .
H6B H 0.3148 0.1457 0.6039 0.058 Uiso 1 1 calc R U . . .
C7 C 0.3840(13) 0.226(2) 0.597(2) 0.044(6) Uani 1 1 d . . . . .
H7 H 0.3946 0.2048 0.6729 0.052 Uiso 1 1 calc R U . . .
N7 N 0.3970(9) 1.1968(14) -0.0347(19) 0.038(5) Uani 1 1 d . . . . .
H7A H 0.3677 1.1528 -0.0467 0.046 Uiso 1 1 calc R U . . .
H7B H 0.4266 1.2015 -0.0843 0.046 Uiso 1 1 calc R U . . .
N8 N 0.3568(9) 1.2560(15) 0.1351(18) 0.037(4) Uani 1 1 d . . . . .
H8A H 0.3256 1.2147 0.1309 0.044 Uiso 1 1 calc R U . . .
H8B H 0.3607 1.2985 0.1937 0.044 Uiso 1 1 calc R U . . .
C8 C 0.3967(11) 1.2543(14) 0.056(2) 0.035(6) Uani 1 1 d . . . . .
H8 H 0.4295 1.3004 0.0644 0.041 Uiso 1 1 calc R U . . .

loop_
_atom_site_aniso_label
_atom_site_aniso_U_11
_atom_site_aniso_U_22
_atom_site_aniso_U_33
_atom_site_aniso_U_23
_atom_site_aniso_U_13
_atom_site_aniso_U_12
Pb1 0.0286(4) 0.0172(3) 0.0243(4) 0.0005(3) 0.0014(3) -0.0003(3)
Br1 0.0380(10) 0.0164(7) 0.0405(13) 0.0004(10) 0.0031(9) 0.0008(7)
Br2 0.0341(12) 0.0240(8) 0.0226(11) 0.0009(9) -0.0005(9) 0.0023(7)
Br3 0.0464(11) 0.0173(7) 0.0444(14) 0.0030(10) 0.0090(11) 0.0020(7)
Br4 0.0277(10) 0.0268(9) 0.0328(12) -0.0019(9) -0.0005(9) -0.0017(7)
S1 0.031(2) 0.019(2) 0.035(3) 0.0016(19) 0.003(2) 0.0018(18)
O1 0.021(8) 0.031(8) 0.067(13) 0.008(7) -0.001(8) -0.004(6)
C1 0.023(10) 0.018(8) 0.043(14) 0.010(8) 0.005(9) -0.007(7)
C2 0.035(12) 0.026(10) 0.041(14) 0.006(9) -0.003(10) -0.005(9)
Pb2 0.0268(4) 0.0186(3) 0.0217(4) -0.0011(4) 0.0013(3) -0.0003(3)
Br5 0.0371(10) 0.0182(7) 0.0396(13) -0.0007(10) 0.0005(10) -0.0009(7)
Br6 0.0349(12) 0.0213(10) 0.0201(11) -0.0002(8) -0.0012(9) 0.0002(7)
Br7 0.0409(11) 0.0170(8) 0.0374(14) -0.0016(8) 0.0061(10) -0.0001(7)
Br8 0.0302(10) 0.0342(10) 0.0391(13) 0.0054(10) -0.0020(9) -0.0004(8)
S2 0.028(2) 0.021(2) 0.038(3) 0.003(2) 0.003(2) -0.0018(16)
O2 0.037(9) 0.031(7) 0.038(10) 0.008(6) -0.009(8) -0.003(6)
C3 0.037(13) 0.026(10) 0.045(16) -0.004(10) -0.007(11) 0.005(9)
C4 0.047(14) 0.044(13) 0.026(12) 0.004(10) -0.011(11) -0.010(10)
N1 0.059(13) 0.021(8) 0.031(10) -0.003(8) 0.005(9) 0.008(8)
N2 0.056(12) 0.016(8) 0.033(10) 0.001(7) -0.005(9) -0.006(8)
C5 0.029(10) 0.020(9) 0.042(13) 0.019(9) -0.006(9) 0.005(8)
N3 0.043(12) 0.041(11) 0.049(13) 0.019(10) 0.001(10) 0.004(9)
N4 0.040(11) 0.055(13) 0.045(13) 0.012(11) 0.005(10) 0.016(10)
C6 0.044(13) 0.026(10) 0.024(11) -0.008(9) 0.000(9) 0.012(8)
N5 0.064(14) 0.032(10) 0.032(11) -0.003(8) 0.010(9) -0.023(9)
N6 0.068(15) 0.043(11) 0.032(11) -0.009(10) 0.004(10) -0.034(10)
C7 0.060(17) 0.047(14) 0.023(11) -0.007(10) -0.002(11) 0.004(12)
N7 0.039(11) 0.035(10) 0.041(12) -0.009(9) -0.002(9) -0.012(8)
N8 0.050(12) 0.031(10) 0.030(10) -0.005(8) 0.008(9) 0.002(8)
C8 0.041(12) 0.013(8) 0.049(15) -0.006(9) -0.023(11) -0.005(7)

loop_
_atom_type_symbol
_atom_type_description
_atom_type_scat_dispersion_real
_atom_type_scat_dispersion_imag
_atom_type_scat_source
C C 0.0050 0.0020 'International Tables Vol C Tables 4.2.6.8 and 6.1.1.4'
H H 0.0000 0.0000 'International Tables Vol C Tables 4.2.6.8 and 6.1.1.4'
N N 0.0090 0.0040 'International Tables Vol C Tables 4.2.6.8 and 6.1.1.4'
O O 0.0150 0.0080 'International Tables Vol C Tables 4.2.6.8 and 6.1.1.4'
S S 0.1500 0.1580 'International Tables Vol C Tables 4.2.6.8 and 6.1.1.4'
Br Br -0.9621 2.9511 'International Tables Vol C Tables 4.2.6.8 and 6.1.1.4'
Pb Pb -7.4040 10.6371 'International Tables Vol C Tables 4.2.6.8 and 6.1.1.4'

loop_
_geom_angle_atom_site_label_1
_geom_angle_atom_site_label_2
_geom_angle_atom_site_label_3
_geom_angle
_geom_angle_site_symmetry_1
_geom_angle_site_symmetry_3
_geom_angle_publ_flag
O1 Pb1 Br4 175.3(5) . . ?
O1 Pb1 Br2 88.2(5) . . ?
Br4 Pb1 Br2 95.73(8) . . ?
O1 Pb1 Br1 90.1(3) . . ?
Br4 Pb1 Br1 87.71(6) . . ?
Br2 Pb1 Br1 83.98(7) . . ?
O1 Pb1 Br3 93.5(3) . . ?
Br4 Pb1 Br3 88.87(6) . . ?
Br2 Pb1 Br3 93.34(7) . . ?
Br1 Pb1 Br3 175.42(8) . . ?
O1 Pb1 Br2 88.7(5) . 4 ?
Br4 Pb1 Br2 86.77(7) . 4 ?
Br2 Pb1 Br2 165.48(7) . 4 ?
Br1 Pb1 Br2 81.82(7) . 4 ?
Br3 Pb1 Br2 101.02(6) . 4 ?
Pb1 Br2 Pb1 148.06(8) . 4_554 ?
O1 S1 C2 105.5(10) . . ?
O1 S1 C1 104.8(10) . . ?
C2 S1 C1 98.8(12) . . ?
S1 O1 Pb1 129.6(9) . . ?
S1 C1 H1A 109.5 . . ?
S1 C1 H1B 109.5 . . ?
H1A C1 H1B 109.5 . . ?
S1 C1 H1C 109.5 . . ?
H1A C1 H1C 109.5 . . ?
H1B C1 H1C 109.5 . . ?
S1 C2 H2A 109.5 . . ?
S1 C2 H2B 109.5 . . ?
H2A C2 H2B 109.5 . . ?
S1 C2 H2C 109.5 . . ?
H2A C2 H2C 109.5 . . ?
H2B C2 H2C 109.5 . . ?
O2 Pb2 Br7 82.6(3) . . ?
O2 Pb2 Br6 87.0(4) . . ?
Br7 Pb2 Br6 91.32(6) . . ?
O2 Pb2 Br8 171.2(3) . . ?
Br7 Pb2 Br8 88.59(6) . . ?
Br6 Pb2 Br8 93.58(7) . . ?
O2 Pb2 Br6 91.3(4) . 2_664 ?
Br7 Pb2 Br6 92.94(6) . 2_664 ?
Br6 Pb2 Br6 175.15(3) . 2_664 ?
Br8 Pb2 Br6 88.84(7) . 2_664 ?
O2 Pb2 Br5 93.3(3) . . ?
Br7 Pb2 Br5 174.60(8) . . ?
Br6 Pb2 Br5 91.99(7) . . ?
Br8 Pb2 Br5 95.46(6) . . ?
Br6 Pb2 Br5 83.59(7) 2_664 . ?
Pb2 Br6 Pb2 150.82(8) . 2_665 ?
O2 S2 C3 105.7(11) . . ?
O2 S2 C4 103.7(11) . . ?
C3 S2 C4 98.8(12) . . ?
S2 O2 Pb2 128.9(9) . . ?
S2 C3 H3A 109.5 . . ?
S2 C3 H3B 109.5 . . ?
H3A C3 H3B 109.5 . . ?
S2 C3 H3C 109.5 . . ?
H3A C3 H3C 109.5 . . ?
H3B C3 H3C 109.5 . . ?
S2 C4 H4A 109.5 . . ?
S2 C4 H4B 109.5 . . ?
H4A C4 H4B 109.5 . . ?
S2 C4 H4C 109.5 . . ?
H4A C4 H4C 109.5 . . ?
H4B C4 H4C 109.5 . . ?
C5 N1 H1D 120.0 . . ?
C5 N1 H1E 120.0 . . ?
H1D N1 H1E 120.0 . . ?
C5 N2 H2D 120.0 . . ?
C5 N2 H2E 120.0 . . ?
H2D N2 H2E 120.0 . . ?
N2 C5 N1 123(2) . . ?
N2 C5 H5 118.7 . . ?
N1 C5 H5 118.7 . . ?
C6 N3 H3D 120.0 . . ?
C6 N3 H3E 120.0 . . ?
H3D N3 H3E 120.0 . . ?
C6 N4 H4D 120.0 . . ?
C6 N4 H4E 120.0 . . ?
H4D N4 H4E 120.0 . . ?
N3 C6 N4 124(2) . . ?
N3 C6 H6 117.8 . . ?
N4 C6 H6 117.8 . . ?
C7 N5 H5A 120.0 . . ?
C7 N5 H5B 120.0 . . ?
H5A N5 H5B 120.0 . . ?
C7 N6 H6A 120.0 . . ?
C7 N6 H6B 120.0 . . ?
H6A N6 H6B 120.0 . . ?
N6 C7 N5 130(3) . . ?
N6 C7 H7 114.9 . . ?
N5 C7 H7 114.9 . . ?
C8 N7 H7A 120.0 . . ?
C8 N7 H7B 120.0 . . ?
H7A N7 H7B 120.0 . . ?
C8 N8 H8A 120.0 . . ?
C8 N8 H8B 120.0 . . ?
H8A N8 H8B 120.0 . . ?
N8 C8 N7 127(2) . . ?
N8 C8 H8 116.5 . . ?
N7 C8 H8 116.5 . . ?

loop_
_geom_bond_atom_site_label_1
_geom_bond_atom_site_label_2
_geom_bond_distance
_geom_bond_site_symmetry_2
_geom_bond_publ_flag
Pb1 O1 2.614(16) . ?
Pb1 Br4 2.920(2) . ?
Pb1 Br2 2.975(3) . ?
Pb1 Br1 2.9787(19) . ?
Pb1 Br3 2.990(2) . ?
Pb1 Br2 3.075(3) 4 ?
Br2 Pb1 3.075(3) 4_554 ?
S1 O1 1.511(16) . ?
S1 C2 1.77(2) . ?
S1 C1 1.79(3) . ?
C1 H1A 0.9800 . ?
C1 H1B 0.9800 . ?
C1 H1C 0.9800 . ?
C2 H2A 0.9800 . ?
C2 H2B 0.9800 . ?
C2 H2C 0.9800 . ?
Pb2 O2 2.520(17) . ?
Pb2 Br7 2.878(2) . ?
Pb2 Br6 2.988(3) . ?
Pb2 Br8 3.021(2) . ?
Pb2 Br6 3.026(3) 2_664 ?
Pb2 Br5 3.0798(18) . ?
Br6 Pb2 3.026(3) 2_665 ?
S2 O2 1.514(16) . ?
S2 C3 1.79(3) . ?
S2 C4 1.80(2) . ?
C3 H3A 0.9800 . ?
C3 H3B 0.9800 . ?
C3 H3C 0.9800 . ?
C4 H4A 0.9800 . ?
C4 H4B 0.9800 . ?
C4 H4C 0.9800 . ?
N1 C5 1.34(3) . ?
N1 H1D 0.8800 . ?
N1 H1E 0.8800 . ?
N2 C5 1.31(2) . ?
N2 H2D 0.8800 . ?
N2 H2E 0.8800 . ?
C5 H5 0.9500 . ?
N3 C6 1.30(3) . ?
N3 H3D 0.8800 . ?
N3 H3E 0.8800 . ?
N4 C6 1.31(3) . ?
N4 H4D 0.8800 . ?
N4 H4E 0.8800 . ?
C6 H6 0.9500 . ?
N5 C7 1.26(3) . ?
N5 H5A 0.8800 . ?
N5 H5B 0.8800 . ?
N6 C7 1.26(3) . ?
N6 H6A 0.8800 . ?
N6 H6B 0.8800 . ?
C7 H7 0.9500 . ?
N7 C8 1.29(3) . ?
N7 H7A 0.8800 . ?
N7 H7B 0.8800 . ?
N8 C8 1.28(3) . ?
N8 H8A 0.8800 . ?
N8 H8B 0.8800 . ?
C8 H8 0.9500 . ?

loop_
_geom_hbond_atom_site_label_D
_geom_hbond_atom_site_label_H
_geom_hbond_atom_site_label_A
_geom_hbond_distance_DH
_geom_hbond_distance_HA
_geom_hbond_distance_DA
_geom_hbond_angle_DHA
_geom_hbond_site_symmetry_A
N1 H1D Br4 0.88 2.79 3.40(2) 128.1 4
N1 H1E O1 0.88 2.05 2.87(3) 154.4 .
N2 H2D O2 0.88 2.20 2.88(2) 133.9 .
N2 H2E Br8 0.88 2.58 3.43(2) 162.7 2_664
N3 H3D Br6 0.88 2.67 3.49(2) 156.6 1_554
N3 H3E Br3 0.88 2.52 3.31(2) 149.9 .
N4 H4D Br6 0.88 2.98 3.73(2) 144.2 1_554
N4 H4D Br7 0.88 2.84 3.35(2) 118.5 1_554
N4 H4E Br4 0.88 2.84 3.72(2) 176.6 4_554
N5 H5A Br8 0.88 2.76 3.55(2) 149.5 2_664
N5 H5B Br5 0.88 2.70 3.41(2) 138.9 .
N6 H6A Br1 0.88 2.54 3.36(2) 155.3 1_545
N6 H6B Br2 0.88 2.85 3.54(2) 137.3 4_545
N7 H7A Br1 0.88 3.06 3.63(2) 123.6 4_554
N7 H7A Br2 0.88 3.02 3.76(2) 142.4 .
N7 H7A Br4 0.88 2.94 3.46(2) 119.4 4_554
N7 H7B Br5 0.88 2.51 3.36(2) 162.7 1_564
N8 H8A Br1 0.88 2.86 3.35(2) 116.9 .
N8 H8A Br2 0.88 2.91 3.67(2) 145.9 .
N8 H8B Br8 0.88 2.64 3.50(2) 167.2 2_674

loop_
_geom_torsion_atom_site_label_1
_geom_torsion_atom_site_label_2
_geom_torsion_atom_site_label_3
_geom_torsion_atom_site_label_4
_geom_torsion
_geom_torsion_site_symmetry_1
_geom_torsion_site_symmetry_2
_geom_torsion_site_symmetry_3
_geom_torsion_site_symmetry_4
_geom_torsion_publ_flag
C2 S1 O1 Pb1 163.6(13) . . . . ?
C1 S1 O1 Pb1 -92.7(15) . . . . ?
C3 S2 O2 Pb2 98.7(14) . . . . ?
C4 S2 O2 Pb2 -157.9(14) . . . . ?
